data_7063393
loop_
_publ_author_name
'Yue, Guizhou'
'Du, Biao'
'Wang, Qiumi'
'Cheng, Silu'
'Ma, Lan'
'Lu, Cuifen'
'Feng, Juhua'
'Hu, Haipeng'
'Li, Sicheng'
'He, Qiao'

_publ_section_title
;
 DABCO-catalyzed mono- and bisallylation of \b,\g-unsaturated ketones with
 Morita--Baylis--Hillman carbonates
;
_journal_issue 35
_journal_name_full 'New Journal of Chemistry'
_journal_page_first 15446
_journal_page_last 15451
_journal_paper_doi 10.1039/D4NJ02086C
_journal_volume 48
_journal_year 2024
_chemical_formula_moiety 'C28 H25 Br O3'
_chemical_formula_sum 'C28 H25 Br O3'
_chemical_formula_weight 489.39
_space_group_crystal_system monoclinic
_space_group_IT_number 14
_space_group_name_Hall '-P 2ybc'
_space_group_name_H-M_alt 'P 1 21/c 1'
_atom_sites_solution_hydrogens geom
_atom_sites_solution_primary dual
_audit_creation_date 2024-07-08
_audit_creation_method
;
Olex2 1.5
(compiled 2021.08.20 svn.r13c46975 for OlexSys, GUI svn.r6396)
;
_audit_update_record
;
2024-07-09 deposited with the CCDC.	2024-08-06 downloaded from the CCDC.
;
_cell_angle_alpha 90
_cell_angle_beta 98.7710(10)
_cell_angle_gamma 90
_cell_formula_units_Z 4
_cell_length_a 10.9368(3)
_cell_length_b 21.6415(6)
_cell_length_c 10.4253(3)
_cell_measurement_reflns_used 9790
_cell_measurement_temperature 150.00
_cell_measurement_theta_max 57.105
_cell_measurement_theta_min 3.977
_cell_volume 2438.69(12)
_computing_cell_refinement 'SAINT V8.40B (?, 2016)'
_computing_data_reduction 'SAINT V8.40B (?, 2016)'
_computing_molecular_graphics 'Olex2 1.5 (Dolomanov et al., 2009)'
_computing_publication_material 'Olex2 1.5 (Dolomanov et al., 2009)'
_computing_structure_refinement 'XL  (Sheldrick, 2008)'
_computing_structure_solution 'SHELXT 2014/5 (Sheldrick, 2014)'
_diffrn_ambient_temperature 150.00
_diffrn_measured_fraction_theta_full 0.995
_diffrn_measured_fraction_theta_max 0.992
_diffrn_measurement_device_type 'Bruker APEX-II CCD'
_diffrn_measurement_method '\f and \w scans'
_diffrn_radiation_type GaK\a
_diffrn_radiation_wavelength 1.34139
_diffrn_reflns_av_R_equivalents 0.0505
_diffrn_reflns_av_unetI/netI 0.0350
_diffrn_reflns_Laue_measured_fraction_full 0.995
_diffrn_reflns_Laue_measured_fraction_max 0.992
_diffrn_reflns_limit_h_max 8
_diffrn_reflns_limit_h_min -13
_diffrn_reflns_limit_k_max 27
_diffrn_reflns_limit_k_min -27
_diffrn_reflns_limit_l_max 12
_diffrn_reflns_limit_l_min -13
_diffrn_reflns_number 30152
_diffrn_reflns_point_group_measured_fraction_full 0.995
_diffrn_reflns_point_group_measured_fraction_max 0.992
_diffrn_reflns_theta_full 53.594
_diffrn_reflns_theta_max 57.186
_diffrn_reflns_theta_min 3.977
_diffrn_source_current 2.86
_diffrn_source_power 0.1997996
_diffrn_source_voltage 69.86
_diffrn_standards_number 0
_exptl_absorpt_coefficient_mu 1.646
_exptl_absorpt_correction_T_max 0.7512
_exptl_absorpt_correction_T_min 0.5990
_exptl_absorpt_correction_type multi-scan
_exptl_absorpt_process_details
;
SADABS-2016/2 (Bruker,2016/2) was used for absorption correction.
wR2(int) was 0.1014 before and 0.0548 after correction.
The Ratio of minimum to maximum transmission is 0.7974.
The \l/2 correction factor is Not present.
;
_exptl_crystal_colour colourless
_exptl_crystal_colour_primary colourless
_exptl_crystal_density_diffrn 1.333
_exptl_crystal_description block
_exptl_crystal_F_000 1008
_exptl_crystal_size_max 0.2
_exptl_crystal_size_mid 0.16
_exptl_crystal_size_min 0.1
_refine_diff_density_max 0.904
_refine_diff_density_min -0.942
_refine_diff_density_rms 0.070
_refine_ls_extinction_method none
_refine_ls_goodness_of_fit_ref 1.069
_refine_ls_hydrogen_treatment constr
_refine_ls_matrix_type full
_refine_ls_number_parameters 290
_refine_ls_number_reflns 4984
_refine_ls_number_restraints 0
_refine_ls_restrained_S_all 1.069
_refine_ls_R_factor_all 0.0469
_refine_ls_R_factor_gt 0.0437
_refine_ls_shift/su_max 0.001
_refine_ls_shift/su_mean 0.000
_refine_ls_structure_factor_coef Fsqd
_refine_ls_weighting_details 'w=1/[\s^2^(Fo^2^)+(0.0621P)^2^+1.3948P] where P=(Fo^2^+2Fc^2^)/3'
_refine_ls_weighting_scheme calc
_refine_ls_wR_factor_gt 0.1185
_refine_ls_wR_factor_ref 0.1212
_reflns_Friedel_coverage 0.000
_reflns_number_gt 4529
_reflns_number_total 4984
_reflns_threshold_expression 'I > 2\s(I)'
_cod_data_source_file d4nj02086c2.cif
_cod_data_source_block lgz
_cod_depositor_comments 'Adding full bibliography for 7063393.cif.'
_cod_database_code 7063393
_shelx_shelxl_version_number 2019/1
_shelx_space_group_comment
;
The symmetry employed for this shelxl refinement is uniquely defined
by the following loop, which should always be used as a source of
symmetry information in preference to the above space-group names.
They are only intended as comments.
;
_olex2_refinement_description
;
1. Fixed Uiso
 At 1.2 times of:
  All C(H) groups, All C(H,H) groups
 At 1.5 times of:
  All C(H,H,H) groups
2.a Ternary CH refined with riding coordinates:
 C6(H6), C13(H13)
2.b Secondary CH2 refined with riding coordinates:
 C2(H2A,H2B)
2.c Aromatic/amide H refined with riding coordinates:
 C8(H8), C9(H9), C10(H10), C12(H12), C16(H16), C17(H17), C18(H18), C19(H19),
 C20(H20), C21(H21), C22(H22), C24(H24), C25(H25), C26(H26), C27(H27), C28(H28)
2.d X=CH2 refined with riding coordinates:
 C5(H5A,H5B)
2.e Idealised Me refined as rotating group:
 C1(H1A,H1B,H1C)
;
_olex2_submission_special_instructions 'No special instructions were received'

loop_
_space_group_symop_operation_xyz
'x, y, z'
'-x, y+1/2, -z+1/2'
'-x, -y, -z'
'x, -y-1/2, z-1/2'

loop_
_atom_site_label
_atom_site_type_symbol
_atom_site_fract_x
_atom_site_fract_y
_atom_site_fract_z
_atom_site_U_iso_or_equiv
_atom_site_adp_type
_atom_site_occupancy
_atom_site_site_symmetry_order
_atom_site_calc_flag
_atom_site_refinement_flags_posn
_atom_site_refinement_flags_adp
_atom_site_refinement_flags_occupancy
_atom_site_disorder_assembly
_atom_site_disorder_group
Br01 Br -0.24960(2) 0.83184(2) 0.51983(3) 0.05994(13) Uani 1 1 d . . . . .
O1 O 0.38476(17) 0.93626(8) 0.2618(2) 0.0623(5) Uani 1 1 d . . . . .
O2 O 0.21692(15) 0.88668(7) 0.16934(15) 0.0461(4) Uani 1 1 d . . . . .
O3 O 0.44699(14) 0.73147(7) 0.23432(13) 0.0376(3) Uani 1 1 d . . . . .
C1 C 0.4746(3) 1.02187(14) 0.1744(4) 0.0762(9) Uani 1 1 d . . . . .
H1A H 0.465754 1.053228 0.105802 0.114 Uiso 1 1 calc R U . . .
H1B H 0.547449 0.996333 0.168269 0.114 Uiso 1 1 calc R U . . .
H1C H 0.484505 1.042221 0.259346 0.114 Uiso 1 1 calc R U . . .
C2 C 0.3641(3) 0.98280(13) 0.1592(3) 0.0738(9) Uani 1 1 d . . . . .
H2A H 0.289933 1.007794 0.167724 0.089 Uiso 1 1 calc R U . . .
H2B H 0.351573 0.962772 0.072831 0.089 Uiso 1 1 calc R U . . .
C3 C 0.30383(18) 0.89046(9) 0.2539(2) 0.0357(4) Uani 1 1 d . . . . .
C4 C 0.33624(17) 0.84341(8) 0.35915(18) 0.0288(4) Uani 1 1 d . . . . .
C5 C 0.42476(19) 0.85408(9) 0.4585(2) 0.0384(4) Uani 1 1 d . . . . .
H5A H 0.468833 0.892047 0.463894 0.046 Uiso 1 1 calc R U . . .
H5B H 0.444096 0.823752 0.524389 0.046 Uiso 1 1 calc R U . . .
C6 C 0.25678(16) 0.78556(8) 0.33957(16) 0.0260(3) Uani 1 1 d . . . . .
H6 H 0.240037 0.777259 0.244138 0.031 Uiso 1 1 calc R U . . .
C7 C 0.13250(16) 0.79648(7) 0.38419(17) 0.0262(3) Uani 1 1 d . . . . .
C8 C 0.02248(18) 0.78502(9) 0.30180(19) 0.0354(4) Uani 1 1 d . . . . .
H8 H 0.025286 0.770346 0.216415 0.042 Uiso 1 1 calc R U . . .
C9 C -0.09111(19) 0.79458(10) 0.3417(2) 0.0408(5) Uani 1 1 d . . . . .
H9 H -0.165653 0.785793 0.285053 0.049 Uiso 1 1 calc R U . . .
C10 C 0.0127(2) 0.82977(9) 0.5488(2) 0.0369(4) Uani 1 1 d . . . . .
H10 H 0.009212 0.845707 0.633070 0.044 Uiso 1 1 calc R U . . .
C11 C -0.09439(18) 0.81702(9) 0.4648(2) 0.0363(4) Uani 1 1 d . . . . .
C12 C 0.12575(18) 0.81888(9) 0.50789(19) 0.0333(4) Uani 1 1 d . . . . .
H12 H 0.200002 0.826894 0.565597 0.040 Uiso 1 1 calc R U . . .
C13 C 0.32526(16) 0.72814(8) 0.40494(16) 0.0255(3) Uani 1 1 d . . . . .
H13 H 0.347748 0.736197 0.500065 0.031 Uiso 1 1 calc R U . . .
C14 C 0.44363(16) 0.71716(7) 0.34686(17) 0.0266(3) Uani 1 1 d . . . . .
C15 C 0.55149(17) 0.68593(8) 0.42499(18) 0.0298(4) Uani 1 1 d . . . . .
C16 C 0.6571(2) 0.67707(10) 0.3672(2) 0.0443(5) Uani 1 1 d . . . . .
H16 H 0.659015 0.691940 0.281786 0.053 Uiso 1 1 calc R U . . .
C17 C 0.7589(2) 0.64679(14) 0.4334(3) 0.0606(7) Uani 1 1 d . . . . .
H17 H 0.830597 0.640892 0.393640 0.073 Uiso 1 1 calc R U . . .
C18 C 0.7561(2) 0.62516(13) 0.5574(3) 0.0620(7) Uani 1 1 d . . . . .
H18 H 0.825835 0.604147 0.602771 0.074 Uiso 1 1 calc R U . . .
C19 C 0.6523(2) 0.63389(11) 0.6160(2) 0.0513(6) Uani 1 1 d . . . . .
H19 H 0.651158 0.619069 0.701573 0.062 Uiso 1 1 calc R U . . .
C20 C 0.5499(2) 0.66422(9) 0.5503(2) 0.0367(4) Uani 1 1 d . . . . .
H20 H 0.478659 0.670174 0.590835 0.044 Uiso 1 1 calc R U . . .
C21 C 0.24421(17) 0.67118(8) 0.38555(18) 0.0293(4) Uani 1 1 d . . . . .
H21 H 0.176105 0.669264 0.432116 0.035 Uiso 1 1 calc R U . . .
C22 C 0.25993(17) 0.62374(8) 0.30931(17) 0.0301(4) Uani 1 1 d . . . . .
H22 H 0.331362 0.624659 0.267672 0.036 Uiso 1 1 calc R U . . .
C23 C 0.17796(18) 0.56972(8) 0.28250(18) 0.0322(4) Uani 1 1 d . . . . .
C24 C 0.1904(2) 0.53247(9) 0.1752(2) 0.0411(5) Uani 1 1 d . . . . .
H24 H 0.254222 0.540987 0.125373 0.049 Uiso 1 1 calc R U . . .
C25 C 0.1105(2) 0.48331(10) 0.1408(2) 0.0506(6) Uani 1 1 d . . . . .
H25 H 0.119458 0.458803 0.067232 0.061 Uiso 1 1 calc R U . . .
C26 C 0.0180(2) 0.46989(10) 0.2134(3) 0.0513(6) Uani 1 1 d . . . . .
H26 H -0.037174 0.436511 0.189288 0.062 Uiso 1 1 calc R U . . .
C27 C 0.0062(2) 0.50544(11) 0.3214(2) 0.0476(5) Uani 1 1 d . . . . .
H27 H -0.056342 0.495920 0.372190 0.057 Uiso 1 1 calc R U . . .
C28 C 0.08548(19) 0.55496(9) 0.3558(2) 0.0390(4) Uani 1 1 d . . . . .
H28 H 0.076528 0.578991 0.430081 0.047 Uiso 1 1 calc R U . . .

loop_
_atom_site_aniso_label
_atom_site_aniso_U_11
_atom_site_aniso_U_22
_atom_site_aniso_U_33
_atom_site_aniso_U_23
_atom_site_aniso_U_13
_atom_site_aniso_U_12
Br01 0.03504(17) 0.0717(2) 0.0788(2) -0.00390(13) 0.02697(13) 0.00138(10)
O1 0.0504(10) 0.0492(9) 0.0809(13) 0.0325(9) -0.0102(9) -0.0171(8)
O2 0.0475(9) 0.0444(8) 0.0445(8) 0.0155(6) 0.0004(7) -0.0005(7)
O3 0.0424(8) 0.0447(8) 0.0285(7) 0.0062(6) 0.0149(6) 0.0055(6)
C1 0.0685(19) 0.0574(16) 0.101(2) 0.0341(16) 0.0089(17) -0.0081(14)
C2 0.0608(17) 0.0556(15) 0.099(2) 0.0448(16) -0.0067(15) -0.0119(13)
C3 0.0316(9) 0.0303(9) 0.0470(11) 0.0080(8) 0.0121(8) 0.0000(7)
C4 0.0265(8) 0.0268(8) 0.0348(9) 0.0026(7) 0.0106(7) 0.0022(7)
C5 0.0375(10) 0.0333(9) 0.0439(11) 0.0041(8) 0.0048(8) -0.0062(8)
C6 0.0279(8) 0.0256(8) 0.0250(8) 0.0016(6) 0.0058(6) 0.0018(6)
C7 0.0267(8) 0.0226(8) 0.0298(9) 0.0020(6) 0.0059(6) 0.0005(6)
C8 0.0329(10) 0.0391(10) 0.0334(9) -0.0051(8) 0.0029(7) -0.0005(8)
C9 0.0288(9) 0.0470(11) 0.0453(11) -0.0018(9) 0.0012(8) -0.0027(8)
C10 0.0371(10) 0.0407(10) 0.0350(10) -0.0036(8) 0.0120(8) -0.0006(8)
C11 0.0302(9) 0.0342(9) 0.0469(11) 0.0045(8) 0.0132(8) 0.0008(7)
C12 0.0293(9) 0.0405(10) 0.0301(9) -0.0032(7) 0.0050(7) -0.0022(7)
C13 0.0287(8) 0.0251(8) 0.0240(8) 0.0014(6) 0.0076(6) 0.0027(6)
C14 0.0292(9) 0.0225(8) 0.0294(9) -0.0013(6) 0.0084(7) -0.0010(6)
C15 0.0298(9) 0.0253(8) 0.0344(9) -0.0041(7) 0.0051(7) 0.0007(7)
C16 0.0353(11) 0.0467(12) 0.0532(13) -0.0011(9) 0.0145(9) 0.0051(9)
C17 0.0348(12) 0.0685(16) 0.0790(19) -0.0062(14) 0.0100(12) 0.0143(11)
C18 0.0441(14) 0.0594(15) 0.0754(18) -0.0054(13) -0.0134(12) 0.0197(11)
C19 0.0566(14) 0.0480(12) 0.0434(12) 0.0014(9) -0.0110(10) 0.0111(10)
C20 0.0401(11) 0.0332(9) 0.0358(10) -0.0019(7) 0.0020(8) 0.0043(8)
C21 0.0293(9) 0.0282(9) 0.0316(9) 0.0056(7) 0.0084(7) 0.0008(7)
C22 0.0294(9) 0.0296(9) 0.0314(9) 0.0033(7) 0.0050(7) -0.0001(7)
C23 0.0321(9) 0.0270(8) 0.0355(9) 0.0034(7) -0.0007(7) 0.0011(7)
C24 0.0442(11) 0.0340(10) 0.0445(11) -0.0024(8) 0.0050(9) -0.0005(8)
C25 0.0606(14) 0.0351(11) 0.0516(13) -0.0072(9) -0.0056(11) -0.0046(10)
C26 0.0479(13) 0.0364(11) 0.0635(15) 0.0046(10) -0.0112(11) -0.0105(9)
C27 0.0394(11) 0.0445(12) 0.0570(13) 0.0109(10) 0.0011(10) -0.0104(9)
C28 0.0376(10) 0.0366(10) 0.0423(11) 0.0046(8) 0.0043(8) -0.0045(8)

loop_
_atom_type_symbol
_atom_type_description
_atom_type_scat_dispersion_real
_atom_type_scat_dispersion_imag
_atom_type_scat_source
C C 0.0137 0.0067 'International Tables Vol C Tables 4.2.6.8 and 6.1.1.4'
H H 0.0000 0.0000 'International Tables Vol C Tables 4.2.6.8 and 6.1.1.4'
Br Br -0.9338 1.0006 'International Tables Vol C Tables 4.2.6.8 and 6.1.1.4'
O O 0.0389 0.0241 'International Tables Vol C Tables 4.2.6.8 and 6.1.1.4'

loop_
_geom_angle_atom_site_label_1
_geom_angle_atom_site_label_2
_geom_angle_atom_site_label_3
_geom_angle
_geom_angle_site_symmetry_1
_geom_angle_site_symmetry_3
_geom_angle_publ_flag
C3 O1 C2 116.32(19) . . ?
H1A C1 H1B 109.5 . . ?
H1A C1 H1C 109.5 . . ?
H1B C1 H1C 109.5 . . ?
C2 C1 H1A 109.5 . . ?
C2 C1 H1B 109.5 . . ?
C2 C1 H1C 109.5 . . ?
O1 C2 C1 106.6(2) . . ?
O1 C2 H2A 110.4 . . ?
O1 C2 H2B 110.4 . . ?
C1 C2 H2A 110.4 . . ?
C1 C2 H2B 110.4 . . ?
H2A C2 H2B 108.6 . . ?
O1 C3 C4 112.45(17) . . ?
O2 C3 O1 123.08(18) . . ?
O2 C3 C4 124.43(18) . . ?
C3 C4 C6 113.24(16) . . ?
C5 C4 C3 121.11(17) . . ?
C5 C4 C6 125.64(17) . . ?
C4 C5 H5A 120.0 . . ?
C4 C5 H5B 120.0 . . ?
H5A C5 H5B 120.0 . . ?
C4 C6 H6 107.2 . . ?
C4 C6 C7 110.50(14) . . ?
C4 C6 C13 111.86(14) . . ?
C7 C6 H6 107.2 . . ?
C7 C6 C13 112.57(14) . . ?
C13 C6 H6 107.2 . . ?
C8 C7 C6 120.87(16) . . ?
C8 C7 C12 118.16(17) . . ?
C12 C7 C6 120.96(16) . . ?
C7 C8 H8 119.3 . . ?
C9 C8 C7 121.31(18) . . ?
C9 C8 H8 119.3 . . ?
C8 C9 H9 120.5 . . ?
C11 C9 C8 118.97(18) . . ?
C11 C9 H9 120.5 . . ?
C11 C10 H10 120.6 . . ?
C11 C10 C12 118.74(18) . . ?
C12 C10 H10 120.6 . . ?
C9 C11 Br01 119.48(15) . . ?
C9 C11 C10 121.45(19) . . ?
C10 C11 Br01 119.07(16) . . ?
C7 C12 H12 119.3 . . ?
C10 C12 C7 121.34(18) . . ?
C10 C12 H12 119.3 . . ?
C6 C13 H13 109.0 . . ?
C14 C13 C6 109.34(13) . . ?
C14 C13 H13 109.0 . . ?
C21 C13 C6 111.06(14) . . ?
C21 C13 H13 109.0 . . ?
C21 C13 C14 109.54(14) . . ?
O3 C14 C13 119.55(16) . . ?
O3 C14 C15 120.25(16) . . ?
C15 C14 C13 120.11(15) . . ?
C16 C15 C14 117.70(18) . . ?
C20 C15 C14 122.99(17) . . ?
C20 C15 C16 119.28(19) . . ?
C15 C16 H16 119.8 . . ?
C17 C16 C15 120.4(2) . . ?
C17 C16 H16 119.8 . . ?
C16 C17 H17 120.1 . . ?
C18 C17 C16 119.8(3) . . ?
C18 C17 H17 120.1 . . ?
C17 C18 H18 119.8 . . ?
C17 C18 C19 120.3(2) . . ?
C19 C18 H18 119.8 . . ?
C18 C19 H19 119.9 . . ?
C18 C19 C20 120.2(2) . . ?
C20 C19 H19 119.9 . . ?
C15 C20 H20 120.0 . . ?
C19 C20 C15 119.9(2) . . ?
C19 C20 H20 120.0 . . ?
C13 C21 H21 117.1 . . ?
C22 C21 C13 125.73(17) . . ?
C22 C21 H21 117.1 . . ?
C21 C22 H22 116.7 . . ?
C21 C22 C23 126.67(18) . . ?
C23 C22 H22 116.7 . . ?
C24 C23 C22 118.51(18) . . ?
C28 C23 C22 123.28(18) . . ?
C28 C23 C24 118.17(18) . . ?
C23 C24 H24 119.6 . . ?
C25 C24 C23 120.9(2) . . ?
C25 C24 H24 119.6 . . ?
C24 C25 H25 119.9 . . ?
C26 C25 C24 120.2(2) . . ?
C26 C25 H25 119.9 . . ?
C25 C26 H26 120.2 . . ?
C25 C26 C27 119.6(2) . . ?
C27 C26 H26 120.2 . . ?
C26 C27 H27 119.8 . . ?
C26 C27 C28 120.4(2) . . ?
C28 C27 H27 119.8 . . ?
C23 C28 H28 119.7 . . ?
C27 C28 C23 120.7(2) . . ?
C27 C28 H28 119.7 . . ?

loop_
_geom_bond_atom_site_label_1
_geom_bond_atom_site_label_2
_geom_bond_distance
_geom_bond_site_symmetry_2
_geom_bond_publ_flag
Br01 C11 1.900(2) . ?
O1 C2 1.461(3) . ?
O1 C3 1.323(2) . ?
O2 C3 1.196(3) . ?
O3 C14 1.219(2) . ?
C1 H1A 0.9800 . ?
C1 H1B 0.9800 . ?
C1 H1C 0.9800 . ?
C1 C2 1.464(4) . ?
C2 H2A 0.9900 . ?
C2 H2B 0.9900 . ?
C3 C4 1.499(3) . ?
C4 C5 1.326(3) . ?
C4 C6 1.520(2) . ?
C5 H5A 0.9500 . ?
C5 H5B 0.9500 . ?
C6 H6 1.0000 . ?
C6 C7 1.521(2) . ?
C6 C13 1.554(2) . ?
C7 C8 1.390(3) . ?
C7 C12 1.390(3) . ?
C8 H8 0.9500 . ?
C8 C9 1.384(3) . ?
C9 H9 0.9500 . ?
C9 C11 1.378(3) . ?
C10 H10 0.9500 . ?
C10 C11 1.379(3) . ?
C10 C12 1.388(3) . ?
C12 H12 0.9500 . ?
C13 H13 1.0000 . ?
C13 C14 1.529(2) . ?
C13 C21 1.514(2) . ?
C14 C15 1.490(2) . ?
C15 C16 1.395(3) . ?
C15 C20 1.391(3) . ?
C16 H16 0.9500 . ?
C16 C17 1.383(3) . ?
C17 H17 0.9500 . ?
C17 C18 1.380(5) . ?
C18 H18 0.9500 . ?
C18 C19 1.381(4) . ?
C19 H19 0.9500 . ?
C19 C20 1.386(3) . ?
C20 H20 0.9500 . ?
C21 H21 0.9500 . ?
C21 C22 1.325(3) . ?
C22 H22 0.9500 . ?
C22 C23 1.474(3) . ?
C23 C24 1.402(3) . ?
C23 C28 1.395(3) . ?
C24 H24 0.9500 . ?
C24 C25 1.388(3) . ?
C25 H25 0.9500 . ?
C25 C26 1.383(4) . ?
C26 H26 0.9500 . ?
C26 C27 1.386(4) . ?
C27 H27 0.9500 . ?
C27 C28 1.391(3) . ?
C28 H28 0.9500 . ?
